data_4113393
loop_
_publ_author_name
'Stuart R. Dubberley'
'Stanislav K. Ignatov'
'Nicholas H. Rees'
'Alexei G. Razuvaev'
'Philip Mountford'
'Georgii I. Nikonov'

_publ_contact_author
; Dr Georgii I. Nikonov
  Department of Chemistry, Moscow State University
  Vorob'evy Gory, Moscow 119899, Russia
;
_publ_contact_author_email nikonov@org.chem.msu.su
_publ_section_title
;
 Are J(Si-H) NMR Coupling Constants Really a Probe for the Existence of
 Nonclassical H-Si Interactions?
;
_journal_name_full 'Journal of the American Chemical Society'
_journal_page_first 642
_journal_page_last 643
_journal_paper_doi 10.1021/ja027935v
_journal_volume 125
_journal_year 2003
_chemical_formula_sum 'C21 H35 Cl2 N P Si Ta'
_chemical_formula_weight 612.41
_chemical_name_systematic
; 
 (cyclopentadienyl)(2,6-diisopropylphenylimido)(trimethylphosphine)
(dimethylchlorosilyl)(hydrido) tantalum (V)
;
_space_group_IT_number 61
_symmetry_cell_setting orthorhombic
_symmetry_space_group_name_Hall '-P 2ac 2ab'
_symmetry_space_group_name_H-M 'P b c a'
_atom_sites_solution_hydrogens geom
_atom_sites_solution_primary direct
_atom_sites_solution_secondary difmap
_audit_creation_method SHELXL-97
_cell_angle_alpha 90.00
_cell_angle_beta 90.00
_cell_angle_gamma 90.00
_cell_formula_units_Z 8
_cell_length_a 16.331(3)
_cell_length_b 17.298(4)
_cell_length_c 17.968(4)
_cell_measurement_temperature 293(2)
_cell_volume 5075.8(19)
_computing_structure_refinement 'SHELXL-97 (Sheldrick, 1997)'
_computing_structure_solution 'SHELXS-97 (Sheldrick, 1990)'
_diffrn_ambient_temperature 293(2)
_diffrn_measured_fraction_theta_full 0.904
_diffrn_measured_fraction_theta_max 0.904
_diffrn_radiation_monochromator graphite
_diffrn_radiation_source 'fine-focus sealed tube'
_diffrn_radiation_type MoK\a
_diffrn_radiation_wavelength 0.71073
_diffrn_reflns_av_R_equivalents 0.0000
_diffrn_reflns_av_sigmaI/netI 0.0241
_diffrn_reflns_limit_h_max 21
_diffrn_reflns_limit_h_min 0
_diffrn_reflns_limit_k_max 22
_diffrn_reflns_limit_k_min 0
_diffrn_reflns_limit_l_max 23
_diffrn_reflns_limit_l_min 0
_diffrn_reflns_number 5773
_diffrn_reflns_theta_full 27.48
_diffrn_reflns_theta_max 27.48
_diffrn_reflns_theta_min 5.11
_exptl_absorpt_coefficient_mu 4.659
_exptl_crystal_density_diffrn 1.603
_exptl_crystal_F_000 2432
_refine_diff_density_max 2.847
_refine_diff_density_min -0.873
_refine_diff_density_rms 0.112
_refine_ls_extinction_method none
_refine_ls_goodness_of_fit_ref 0.998
_refine_ls_hydrogen_treatment mixed
_refine_ls_matrix_type full
_refine_ls_number_parameters 309
_refine_ls_number_reflns 5773
_refine_ls_number_restraints 0
_refine_ls_restrained_S_all 0.998
_refine_ls_R_factor_all 0.0441
_refine_ls_R_factor_gt 0.0349
_refine_ls_shift/su_max 13.088
_refine_ls_shift/su_mean 0.084
_refine_ls_structure_factor_coef Fsqd
_refine_ls_weighting_details 'w=1/[\s^2^(Fo^2^)+(0.0463P)^2^+24.9671P] where P=(Fo^2^+2Fc^2^)/3'
_refine_ls_weighting_scheme calc
_refine_ls_wR_factor_gt 0.0955
_refine_ls_wR_factor_ref 0.1008
_reflns_number_gt 4862
_reflns_number_total 5773
_reflns_threshold_expression >2sigma(I)
_cod_data_source_file ja027935v-7_s2.cif
_cod_data_source_block gin
_cod_depositor_comments
;
The following automatic conversions were performed:

'_refine_ls_weighting_scheme' value 'calc
w=1/[\s^2^(Fo^2^)+(0.0463P)^2^+24.9671P] where P=(Fo^2^+2Fc^2^)/3'
was changed to 'calc'. New tag '_refine_ls_weighting_details' was
created. The value of the new tag was set to
'w=1/[\s^2^(Fo^2^)+(0.0463P)^2^+24.9671P] where P=(Fo^2^+2Fc^2^)/3'.

Automatic conversion script
Id: cif_fix_values 3143 2015-03-26 13:38:13Z robertas 
;
_cod_original_cell_volume 5075.9(18)
_cod_database_code 4113393

loop_
_symmetry_equiv_pos_as_xyz
'x, y, z'
'-x+1/2, -y, z+1/2'
'-x, y+1/2, -z+1/2'
'x+1/2, -y+1/2, -z'
'-x, -y, -z'
'x-1/2, y, -z-1/2'
'x, -y-1/2, z-1/2'
'-x-1/2, y-1/2, z'

loop_
_atom_site_label
_atom_site_type_symbol
_atom_site_fract_x
_atom_site_fract_y
_atom_site_fract_z
_atom_site_U_iso_or_equiv
_atom_site_adp_type
_atom_site_occupancy
_atom_site_calc_flag
_atom_site_refinement_flags
Ta1 Ta 0.205533(12) 0.214363(11) 0.186744(11) 0.02325(8) Uani 0.84(2) d P
P1 P 0.31441(9) 0.31628(8) 0.20370(8) 0.0274(5) Uani 0.83(2) d P
Si1 Si 0.15863(10) 0.17239(10) 0.05639(8) 0.0316(6) Uani 0.81(2) d P
Cl2 Cl 0.10013(12) 0.06335(10) 0.05066(10) 0.0502(7) Uani 0.80(2) d P
Cl1 Cl 0.24765(15) 0.16448(15) -0.02481(11) 0.0522(9) Uani 0.631(16) d P
N1 N 0.2828(2) 0.1417(2) 0.2061(2) 0.0261(14) Uani 0.90(3) d P
C10 C 0.3449(3) 0.0925(3) 0.2302(3) 0.0279(16) Uani 0.92(3) d P
C1 C 0.0789(4) 0.2946(4) 0.1925(4) 0.042(2) Uani 0.86(3) d P
H1A H 0.0616 0.3331 0.1557 0.050 Uiso 0.57(12) calc PR
C2 C 0.0567(4) 0.2158(4) 0.1933(4) 0.045(2) Uani 0.90(3) d P
H2A H 0.0195 0.1905 0.1581 0.054 Uiso 0.82(13) calc PR
C3 C 0.0883(4) 0.1823(4) 0.2587(4) 0.044(2) Uani 0.89(3) d P
H3A H 0.0749 0.1306 0.2773 0.053 Uiso 0.77(12) calc PR
C4 C 0.1305(4) 0.2401(4) 0.2992(4) 0.046(2) Uani 0.89(3) d P
H4A H 0.1514 0.2353 0.3501 0.056 Uiso 0.78(12) calc PR
C5 C 0.1238(4) 0.3092(4) 0.2579(4) 0.049(2) Uani 0.91(3) d P
H5A H 0.1430 0.3601 0.2742 0.058 Uiso 0.75(12) calc PR
C6 C 0.0785(4) 0.2411(4) 0.0055(3) 0.051(2) Uani 1.00(3) d .
H6A H 0.0653 0.2200 -0.0425 0.077 Uiso 0.23(15) calc PR
H6B H 0.1019 0.2916 -0.0005 0.077 Uiso 0.67(16) calc PR
H6C H 0.0296 0.2448 0.0349 0.077 Uiso 0.38(14) calc PR
C7 C 0.2923(4) 0.4156(4) 0.1756(5) 0.050(3) Uani 0.87(4) d P
H7A H 0.3391 0.4476 0.1855 0.075 Uiso 0.90(15) calc PR
H7B H 0.2461 0.4345 0.2032 0.075 Uiso 0.99(15) calc PR
H7C H 0.2800 0.4169 0.1234 0.075 Uiso 0.62(15) calc PR
C8 C 0.3524(4) 0.3265(4) 0.2988(3) 0.044(2) Uani 0.85(3) d P
H8A H 0.3934 0.3662 0.3004 0.066 Uiso 0.89(14) calc PR
H8B H 0.3758 0.2784 0.3149 0.066 Uiso 0.85(15) calc PR
H8C H 0.3079 0.3402 0.3311 0.066 Uiso 0.88(14) calc PR
C9 C 0.4064(4) 0.2925(4) 0.1509(4) 0.041(2) Uani 0.89(3) d P
H9A H 0.4468 0.3320 0.1583 0.061 Uiso 0.77(13) calc PR
H9B H 0.3931 0.2891 0.0990 0.061 Uiso 0.76(14) calc PR
H9C H 0.4277 0.2438 0.1676 0.061 Uiso 0.87(14) calc PR
C11 C 0.3528(4) 0.0763(3) 0.3073(3) 0.037(2) Uani 0.92(3) d P
C12 C 0.4154(4) 0.0275(3) 0.3308(4) 0.045(2) Uani 0.89(3) d P
H12A H 0.4214 0.0169 0.3812 0.054 Uiso 0.94(12) calc PR
C13 C 0.4687(4) -0.0053(4) 0.2805(4) 0.043(2) Uani 0.85(3) d P
H13A H 0.5099 -0.0382 0.2972 0.052 Uiso 0.81(12) calc PR
C14 C 0.4612(3) 0.0103(3) 0.2054(4) 0.037(2) Uani 0.86(3) d P
H14A H 0.4974 -0.0126 0.1720 0.045 Uiso 0.93(12) calc PR
C15 C 0.4011(3) 0.0594(3) 0.1786(3) 0.0320(19) Uani 0.89(3) d P
C16 C 0.3939(3) 0.0764(4) 0.0965(3) 0.036(2) Uani 0.86(3) d P
H16A H 0.3571 0.1209 0.0913 0.043 Uiso 0.87(11) calc PR
C17 C 0.4752(4) 0.0993(4) 0.0621(4) 0.045(3) Uani 0.82(3) d P
H17A H 0.4976 0.1426 0.0887 0.067 Uiso 0.87(13) calc PR
H17B H 0.4670 0.1134 0.0110 0.067 Uiso 1.00(13) calc R
H17C H 0.5125 0.0565 0.0648 0.067 Uiso 0.68(14) calc PR
C18 C 0.3561(5) 0.0107(5) 0.0540(4) 0.048(3) Uani 0.76(3) d P
H18A H 0.3048 -0.0032 0.0765 0.072 Uiso 0.78(14) calc PR
H18B H 0.3923 -0.0330 0.0551 0.072 Uiso 1.00(15) calc R
H18C H 0.3470 0.0262 0.0034 0.072 Uiso 0.76(14) calc PR
C19 C 0.2927(4) 0.1089(4) 0.3626(3) 0.046(2) Uani 0.87(3) d P
H19A H 0.2741 0.1589 0.3432 0.055 Uiso 0.99(12) calc PR
C20 C 0.2181(6) 0.0563(5) 0.3668(5) 0.067(4) Uani 0.86(4) d P
H20A H 0.1964 0.0486 0.3177 0.101 Uiso 1.0(2) calc R
H20B H 0.1772 0.0797 0.3978 0.101 Uiso 0.84(16) calc PR
H20C H 0.2338 0.0073 0.3875 0.101 Uiso 1.00(15) calc R
C21 C 0.3286(8) 0.1235(6) 0.4404(4) 0.081(5) Uani 0.88(4) d P
H21A H 0.3747 0.1578 0.4364 0.121 Uiso 0.8(2) calc PR
H21B H 0.3461 0.0754 0.4617 0.121 Uiso 1.00(17) calc R
H21C H 0.2876 0.1466 0.4716 0.121 Uiso 1.00(18) calc R
H H 0.227(5) 0.268(5) 0.103(5) 0.09(3) Uiso 1 d .

loop_
_atom_site_aniso_label
_atom_site_aniso_U_11
_atom_site_aniso_U_22
_atom_site_aniso_U_33
_atom_site_aniso_U_23
_atom_site_aniso_U_13
_atom_site_aniso_U_12
Ta1 0.02042(12) 0.02639(12) 0.02293(12) 0.00092(7) 0.00422(7) 0.00274(7)
P1 0.0254(8) 0.0262(8) 0.0306(8) 0.0008(5) 0.0017(5) 0.0015(5)
Si1 0.0331(10) 0.0399(10) 0.0218(8) 0.0033(6) -0.0013(6) 0.0027(7)
Cl2 0.0585(12) 0.0475(11) 0.0445(10) -0.0117(7) 0.0000(8) -0.0090(8)
Cl1 0.0538(15) 0.0776(18) 0.0252(10) 0.0021(9) 0.0074(9) 0.0099(11)
N1 0.025(2) 0.030(2) 0.023(2) 0.0008(16) 0.0028(15) -0.0009(16)
C10 0.030(3) 0.023(3) 0.031(3) 0.0019(18) 0.0012(19) -0.0006(18)
C1 0.029(3) 0.045(4) 0.052(4) -0.005(3) 0.006(3) 0.014(2)
C2 0.034(4) 0.050(4) 0.051(4) -0.010(3) 0.007(3) 0.001(3)
C3 0.037(4) 0.048(4) 0.047(4) 0.003(3) 0.021(3) 0.002(3)
C4 0.037(4) 0.067(5) 0.035(4) -0.007(3) 0.013(3) 0.009(3)
C5 0.038(4) 0.044(4) 0.064(5) -0.017(3) 0.016(3) 0.003(3)
C6 0.056(4) 0.064(5) 0.033(3) 0.008(3) -0.011(3) 0.025(3)
C7 0.047(4) 0.033(4) 0.071(6) 0.007(3) 0.002(3) 0.003(3)
C8 0.039(4) 0.059(5) 0.034(4) -0.008(3) 0.001(3) -0.006(3)
C9 0.029(3) 0.049(4) 0.044(4) -0.002(3) 0.013(2) -0.008(2)
C11 0.047(4) 0.031(3) 0.032(3) 0.003(2) 0.001(2) 0.003(2)
C12 0.056(4) 0.040(4) 0.039(4) 0.012(2) -0.006(3) 0.008(3)
C13 0.036(4) 0.036(3) 0.057(4) 0.008(3) -0.005(3) 0.010(3)
C14 0.027(3) 0.032(3) 0.052(4) -0.006(2) 0.001(2) 0.007(2)
C15 0.024(3) 0.030(3) 0.042(3) -0.005(2) 0.003(2) -0.0030(19)
C16 0.029(3) 0.046(4) 0.033(3) -0.007(2) 0.005(2) 0.002(2)
C17 0.045(4) 0.053(5) 0.035(4) -0.006(3) 0.012(3) -0.014(3)
C18 0.050(5) 0.059(5) 0.037(4) -0.016(3) 0.004(3) -0.020(4)
C19 0.070(5) 0.042(4) 0.026(3) 0.009(2) 0.011(3) 0.020(3)
C20 0.079(6) 0.058(5) 0.064(6) 0.023(4) 0.041(5) 0.012(4)
C21 0.133(10) 0.080(7) 0.028(4) -0.002(3) -0.006(4) 0.051(7)

loop_
_atom_type_symbol
_atom_type_description
_atom_type_scat_dispersion_real
_atom_type_scat_dispersion_imag
_atom_type_scat_source
C C 0.0033 0.0016 'International Tables Vol C Tables 4.2.6.8 and 6.1.1.4'
H H 0.0000 0.0000 'International Tables Vol C Tables 4.2.6.8 and 6.1.1.4'
N N 0.0061 0.0033 'International Tables Vol C Tables 4.2.6.8 and 6.1.1.4'
Si Si 0.0817 0.0704 'International Tables Vol C Tables 4.2.6.8 and 6.1.1.4'
P P 0.1023 0.0942 'International Tables Vol C Tables 4.2.6.8 and 6.1.1.4'
Cl Cl 0.1484 0.1585 'International Tables Vol C Tables 4.2.6.8 and 6.1.1.4'
Ta Ta -0.7052 6.5227 'International Tables Vol C Tables 4.2.6.8 and 6.1.1.4'

loop_
_geom_angle_atom_site_label_1
_geom_angle_atom_site_label_2
_geom_angle_atom_site_label_3
_geom_angle
N1 Ta1 C3 107.1(2)
N1 Ta1 C4 108.8(2)
C3 Ta1 C4 34.4(2)
N1 Ta1 C2 133.8(2)
C3 Ta1 C2 34.0(2)
C4 Ta1 C2 56.5(2)
N1 Ta1 C5 137.4(2)
C3 Ta1 C5 55.8(2)
C4 Ta1 C5 33.6(2)
C2 Ta1 C5 55.1(2)
N1 Ta1 C1 162.7(2)
C3 Ta1 C1 55.9(2)
C4 Ta1 C1 55.9(2)
C2 Ta1 C1 33.3(2)
C5 Ta1 C1 32.9(2)
N1 Ta1 P1 88.33(13)
C3 Ta1 P1 131.71(17)
C4 Ta1 P1 97.37(18)
C2 Ta1 P1 133.72(15)
C5 Ta1 P1 81.64(16)
C1 Ta1 P1 100.99(16)
N1 Ta1 Si1 100.75(13)
C3 Ta1 Si1 100.95(17)
C4 Ta1 Si1 131.79(17)
C2 Ta1 Si1 75.48(16)
C5 Ta1 Si1 119.86(17)
C1 Ta1 Si1 87.00(16)
P1 Ta1 Si1 121.19(5)
C9 P1 C7 103.4(3)
C9 P1 C8 103.3(3)
C7 P1 C8 103.6(4)
C9 P1 Ta1 111.1(2)
C7 P1 Ta1 119.0(2)
C8 P1 Ta1 114.8(2)
C6 Si1 Cl1 100.2(2)
C6 Si1 Cl2 102.3(2)
Cl1 Si1 Cl2 102.96(11)
C6 Si1 Ta1 116.5(2)
Cl1 Si1 Ta1 116.95(10)
Cl2 Si1 Ta1 115.51(8)
C10 N1 Ta1 171.5(4)
N1 C10 C15 120.8(4)
N1 C10 C11 119.3(4)
C15 C10 C11 119.8(5)
C5 C1 C2 107.4(6)
C5 C1 Ta1 72.7(3)
C2 C1 Ta1 71.1(3)
C3 C2 C1 108.2(6)
C3 C2 Ta1 70.7(4)
C1 C2 Ta1 75.6(4)
C2 C3 C4 108.5(6)
C2 C3 Ta1 75.3(4)
C4 C3 Ta1 73.9(3)
C5 C4 C3 106.8(6)
C5 C4 Ta1 75.8(4)
C3 C4 Ta1 71.6(3)
C4 C5 C1 109.2(6)
C4 C5 Ta1 70.6(3)
C1 C5 Ta1 74.4(3)
C12 C11 C10 118.8(5)
C12 C11 C19 120.4(5)
C10 C11 C19 120.7(5)
C13 C12 C11 121.0(6)
C12 C13 C14 120.2(6)
C15 C14 C13 121.5(6)
C14 C15 C10 118.5(5)
C14 C15 C16 121.0(5)
C10 C15 C16 120.5(5)
C18 C16 C15 112.3(5)
C18 C16 C17 110.5(5)
C15 C16 C17 112.4(5)
C11 C19 C20 109.3(6)
C11 C19 C21 114.4(6)
C20 C19 C21 111.1(7)

loop_
_geom_bond_atom_site_label_1
_geom_bond_atom_site_label_2
_geom_bond_distance
Ta1 N1 1.814(4)
Ta1 C3 2.376(6)
Ta1 C4 2.405(6)
Ta1 C2 2.434(7)
Ta1 C5 2.471(6)
Ta1 C1 2.492(6)
Ta1 P1 2.5224(15)
Ta1 Si1 2.5690(16)
P1 C9 1.824(6)
P1 C7 1.827(7)
P1 C8 1.826(6)
Si1 C6 1.990(6)
Si1 Cl1 2.064(3)
Si1 Cl2 2.117(2)
N1 C10 1.394(6)
C10 C15 1.424(7)
C10 C11 1.419(7)
C1 C5 1.407(10)
C1 C2 1.411(9)
C2 C3 1.408(9)
C3 C4 1.416(10)
C4 C5 1.411(10)
C11 C12 1.391(8)
C11 C19 1.507(8)
C12 C13 1.377(9)
C13 C14 1.382(9)
C14 C15 1.384(8)
C15 C16 1.509(8)
C16 C18 1.502(9)
C16 C17 1.517(8)
C19 C20 1.522(11)
C19 C21 1.537(10)
